data_7157263
loop_
_publ_author_name
'Xie, Xiaojuan'
'Zhang, Yifang'
'Hao, Jian'
'Wan, Wen'

_publ_section_title
;
 Ag-Catalyzed minisci C-H difluoromethylarylation of N-heteroarenes.
;
_journal_issue 3
_journal_name_full 'Organic &amp; biomolecular chemistry'
_journal_page_first 400
_journal_page_last 404
_journal_paper_doi 10.1039/c9ob02586c
_journal_volume 18
_journal_year 2020
_chemical_formula_sum 'C16 H12 F2 N2 O'
_chemical_formula_weight 286.28
_space_group_IT_number 2
_space_group_name_Hall '-P 1'
_space_group_name_H-M_alt 'P -1'
_symmetry_cell_setting triclinic
_symmetry_space_group_name_H-M 'P -1'
_atom_sites_solution_hydrogens geom
_atom_sites_solution_primary direct
_atom_sites_solution_secondary difmap
_audit_creation_method SHELXL-97
_audit_update_record
;
2019-09-16 deposited with the CCDC.	2019-12-19 downloaded from the CCDC.
;
_cell_angle_alpha 91.378(19)
_cell_angle_beta 105.627(19)
_cell_angle_gamma 115.663(17)
_cell_formula_units_Z 2
_cell_length_a 7.471(13)
_cell_length_b 8.149(14)
_cell_length_c 13.09(2)
_cell_measurement_reflns_used 1512
_cell_measurement_temperature 296(2)
_cell_measurement_theta_max 27.53
_cell_measurement_theta_min 2.81
_cell_volume 683(2)
_computing_cell_refinement 'Bruker SAINT'
_computing_data_collection 'Bruker APEX2'
_computing_data_reduction 'Bruker SAINT'
_computing_molecular_graphics 'Bruker SHELXTL'
_computing_publication_material 'Bruker SHELXTL'
_computing_structure_refinement 'SHELXL-97 (Sheldrick, 2008)'
_computing_structure_solution 'SHELXS-97 (Sheldrick, 2008)'
_diffrn_ambient_temperature 296(2)
_diffrn_measured_fraction_theta_full 0.975
_diffrn_measured_fraction_theta_max 0.975
_diffrn_measurement_device_type 'Bruker APEX-II CCD'
_diffrn_measurement_method '\f and \w scans'
_diffrn_radiation_monochromator graphite
_diffrn_radiation_source 'fine-focus sealed tube'
_diffrn_radiation_type MoK\a
_diffrn_radiation_wavelength 0.71073
_diffrn_reflns_av_R_equivalents 0.0118
_diffrn_reflns_av_sigmaI/netI 0.0207
_diffrn_reflns_limit_h_max 8
_diffrn_reflns_limit_h_min -8
_diffrn_reflns_limit_k_max 9
_diffrn_reflns_limit_k_min -4
_diffrn_reflns_limit_l_max 15
_diffrn_reflns_limit_l_min -15
_diffrn_reflns_number 3472
_diffrn_reflns_theta_full 25.04
_diffrn_reflns_theta_max 25.04
_diffrn_reflns_theta_min 2.81
_exptl_absorpt_coefficient_mu 0.107
_exptl_absorpt_correction_T_max 0.9957
_exptl_absorpt_correction_T_min 0.9841
_exptl_absorpt_correction_type multi-scan
_exptl_absorpt_process_details sadabs
_exptl_crystal_density_diffrn 1.393
_exptl_crystal_density_method 'not measured'
_exptl_crystal_F_000 296
_exptl_crystal_size_max 0.15
_exptl_crystal_size_mid 0.11
_exptl_crystal_size_min 0.04
_refine_diff_density_max 0.141
_refine_diff_density_min -0.142
_refine_diff_density_rms 0.032
_refine_ls_extinction_coef 0.032(5)
_refine_ls_extinction_expression Fc^*^=kFc[1+0.001xFc^2^\l^3^/sin(2\q)]^-1/4^
_refine_ls_extinction_method SHELXL
_refine_ls_goodness_of_fit_ref 1.059
_refine_ls_hydrogen_treatment constr
_refine_ls_matrix_type full
_refine_ls_number_parameters 192
_refine_ls_number_reflns 2358
_refine_ls_number_restraints 0
_refine_ls_restrained_S_all 1.059
_refine_ls_R_factor_all 0.0473
_refine_ls_R_factor_gt 0.0375
_refine_ls_shift/su_max 0.000
_refine_ls_shift/su_mean 0.000
_refine_ls_structure_factor_coef Fsqd
_refine_ls_weighting_details 'calc w=1/[\s^2^(Fo^2^)+(0.0565P)^2^+0.0774P] where P=(Fo^2^+2Fc^2^)/3'
_refine_ls_weighting_scheme calc
_refine_ls_wR_factor_gt 0.1004
_refine_ls_wR_factor_ref 0.1090
_reflns_number_gt 1889
_reflns_number_total 2358
_reflns_threshold_expression >2sigma(I)
_cod_data_source_file c9ob02586c2.cif
_cod_data_source_block 181213a_0m
_cod_depositor_comments
;
The following automatic conversions were performed:

data item '_symmetry_cell_setting' value 'Triclinic' was changed to
'triclinic' in accordance with the
/home/data/users/saulius/crontab/automatic-downloads/rss-feeds/RSC/lib/dictionaries/cif_core.dic
dictionary named 'cif_core.dic' version 2.4.2 last updated on
2011-04-26.

Automatic conversion script
Id: cif_fix_values 7556 2019-12-06 15:28:31Z antanas 

 Adding full bibliography for 7157263.cif.
;
_cod_original_sg_symbol_H-M P-1
_cod_database_code 7157263

loop_
_symmetry_equiv_pos_as_xyz
'x, y, z'
'-x, -y, -z'

loop_
_atom_site_label
_atom_site_type_symbol
_atom_site_fract_x
_atom_site_fract_y
_atom_site_fract_z
_atom_site_U_iso_or_equiv
_atom_site_adp_type
_atom_site_occupancy
_atom_site_symmetry_multiplicity
_atom_site_calc_flag
_atom_site_refinement_flags
C1 C 0.1784(2) 0.44316(19) 0.44359(11) 0.0422(3) Uani 1 1 d .
C2 C 0.0335(2) 0.2681(2) 0.45461(13) 0.0524(4) Uani 1 1 d .
H2 H -0.0638 0.1835 0.3938 0.063 Uiso 1 1 calc R
C3 C 0.0357(3) 0.2226(2) 0.55414(14) 0.0565(4) Uani 1 1 d .
H3 H -0.0607 0.1069 0.5608 0.068 Uiso 1 1 calc R
C4 C 0.1811(3) 0.3477(2) 0.64663(14) 0.0580(4) Uani 1 1 d .
H4 H 0.1814 0.3139 0.7140 0.070 Uiso 1 1 calc R
C5 C 0.3220(3) 0.5183(2) 0.63877(13) 0.0557(4) Uani 1 1 d .
H5 H 0.4177 0.6009 0.7006 0.067 Uiso 1 1 calc R
C6 C 0.3230(2) 0.5702(2) 0.53677(12) 0.0444(4) Uani 1 1 d .
C7 C 0.4558(2) 0.7812(2) 0.43250(13) 0.0519(4) Uani 1 1 d .
H7 H 0.5481 0.8979 0.4247 0.062 Uiso 1 1 calc R
C8 C 0.3145(2) 0.6531(2) 0.33908(11) 0.0437(4) Uani 1 1 d .
C9 C 0.3123(3) 0.7075(2) 0.22871(13) 0.0526(4) Uani 1 1 d .
C10 C 0.1590(2) 0.7803(2) 0.18261(11) 0.0470(4) Uani 1 1 d .
C11 C 0.1994(3) 0.9555(2) 0.22375(12) 0.0525(4) Uani 1 1 d .
H11 H 0.3230 1.0273 0.2786 0.063 Uiso 1 1 calc R
C12 C 0.0601(3) 1.0260(2) 0.18513(12) 0.0534(4) Uani 1 1 d .
H12 H 0.0898 1.1438 0.2137 0.064 Uiso 1 1 calc R
C13 C -0.1233(3) 0.9193(2) 0.10366(12) 0.0515(4) Uani 1 1 d .
C14 C -0.1665(3) 0.7431(2) 0.06283(13) 0.0600(4) Uani 1 1 d .
H14 H -0.2905 0.6708 0.0084 0.072 Uiso 1 1 calc R
C15 C -0.0269(3) 0.6744(2) 0.10235(12) 0.0564(4) Uani 1 1 d .
H15 H -0.0580 0.5556 0.0747 0.068 Uiso 1 1 calc R
C16 C -0.2389(3) 1.1516(3) 0.10078(17) 0.0757(6) Uani 1 1 d .
H16A H -0.2374 1.1537 0.1744 0.114 Uiso 1 1 calc R
H16B H -0.3501 1.1755 0.0596 0.114 Uiso 1 1 calc R
H16C H -0.1079 1.2446 0.0969 0.114 Uiso 1 1 calc R
F1 F 0.27752(18) 0.55997(14) 0.16008(8) 0.0728(3) Uani 1 1 d .
F2 F 0.51125(16) 0.84021(15) 0.23795(9) 0.0730(3) Uani 1 1 d .
N1 N 0.17644(19) 0.48765(16) 0.34303(9) 0.0451(3) Uani 1 1 d .
N2 N 0.4629(2) 0.74325(18) 0.52978(10) 0.0544(4) Uani 1 1 d .
O1 O -0.27085(19) 0.97446(17) 0.05829(9) 0.0669(4) Uani 1 1 d .

loop_
_atom_site_aniso_label
_atom_site_aniso_U_11
_atom_site_aniso_U_22
_atom_site_aniso_U_33
_atom_site_aniso_U_23
_atom_site_aniso_U_13
_atom_site_aniso_U_12
C1 0.0444(8) 0.0441(8) 0.0451(8) 0.0091(6) 0.0151(6) 0.0258(7)
C2 0.0530(9) 0.0461(9) 0.0565(9) 0.0090(7) 0.0177(7) 0.0209(7)
C3 0.0623(10) 0.0527(10) 0.0690(11) 0.0239(8) 0.0322(9) 0.0314(8)
C4 0.0689(11) 0.0730(11) 0.0557(10) 0.0271(9) 0.0305(9) 0.0458(10)
C5 0.0627(10) 0.0671(11) 0.0422(8) 0.0097(7) 0.0132(7) 0.0356(9)
C6 0.0467(8) 0.0465(9) 0.0462(8) 0.0080(6) 0.0139(7) 0.0271(7)
C7 0.0500(9) 0.0428(9) 0.0573(10) 0.0086(7) 0.0166(7) 0.0162(7)
C8 0.0466(8) 0.0448(8) 0.0472(8) 0.0108(6) 0.0176(7) 0.0256(7)
C9 0.0617(10) 0.0517(9) 0.0502(9) 0.0108(7) 0.0263(8) 0.0256(8)
C10 0.0601(9) 0.0457(9) 0.0388(8) 0.0128(6) 0.0215(7) 0.0234(7)
C11 0.0551(9) 0.0458(9) 0.0460(9) 0.0049(7) 0.0086(7) 0.0180(7)
C12 0.0621(10) 0.0403(9) 0.0520(9) 0.0078(7) 0.0151(8) 0.0198(8)
C13 0.0591(9) 0.0525(9) 0.0435(8) 0.0156(7) 0.0148(7) 0.0262(8)
C14 0.0641(10) 0.0548(10) 0.0448(9) 0.0010(7) 0.0045(7) 0.0203(8)
C15 0.0743(11) 0.0455(9) 0.0435(9) 0.0021(7) 0.0154(8) 0.0242(8)
C16 0.0773(13) 0.0632(12) 0.0884(14) 0.0175(10) 0.0166(11) 0.0386(10)
F1 0.1112(9) 0.0806(7) 0.0564(6) 0.0137(5) 0.0390(6) 0.0624(7)
F2 0.0640(6) 0.0870(8) 0.0828(7) 0.0389(6) 0.0420(5) 0.0351(6)
N1 0.0493(7) 0.0443(7) 0.0432(7) 0.0068(5) 0.0138(5) 0.0230(6)
N2 0.0539(8) 0.0513(8) 0.0488(8) 0.0037(6) 0.0099(6) 0.0198(6)
O1 0.0686(8) 0.0637(8) 0.0617(7) 0.0101(6) 0.0047(6) 0.0334(6)

loop_
_atom_type_symbol
_atom_type_description
_atom_type_scat_dispersion_real
_atom_type_scat_dispersion_imag
_atom_type_scat_source
C C 0.0033 0.0016 'International Tables Vol C Tables 4.2.6.8 and 6.1.1.4'
H H 0.0000 0.0000 'International Tables Vol C Tables 4.2.6.8 and 6.1.1.4'
N N 0.0061 0.0033 'International Tables Vol C Tables 4.2.6.8 and 6.1.1.4'
O O 0.0106 0.0060 'International Tables Vol C Tables 4.2.6.8 and 6.1.1.4'
F F 0.0171 0.0103 'International Tables Vol C Tables 4.2.6.8 and 6.1.1.4'

loop_
_geom_angle_atom_site_label_1
_geom_angle_atom_site_label_2
_geom_angle_atom_site_label_3
_geom_angle
N1 C1 C2 119.80(14)
N1 C1 C6 121.11(16)
C2 C1 C6 119.10(16)
C3 C2 C1 120.07(16)
C3 C2 H2 120.0
C1 C2 H2 120.0
C2 C3 C4 120.87(18)
C2 C3 H3 119.6
C4 C3 H3 119.6
C5 C4 C3 120.50(17)
C5 C4 H4 119.7
C3 C4 H4 119.8
C4 C5 C6 120.04(16)
C4 C5 H5 120.0
C6 C5 H5 120.0
N2 C6 C1 121.01(16)
N2 C6 C5 119.59(14)
C1 C6 C5 119.41(17)
N2 C7 C8 122.98(17)
N2 C7 H7 118.5
C8 C7 H7 118.5
N1 C8 C7 122.33(16)
N1 C8 C9 117.43(13)
C7 C8 C9 120.19(17)
F1 C9 F2 105.51(15)
F1 C9 C10 110.70(16)
F2 C9 C10 109.37(18)
F1 C9 C8 108.90(16)
F2 C9 C8 107.16(13)
C10 C9 C8 114.75(13)
C15 C10 C11 118.44(16)
C15 C10 C9 121.76(18)
C11 C10 C9 119.76(16)
C12 C11 C10 121.53(16)
C12 C11 H11 119.2
C10 C11 H11 119.2
C13 C12 C11 119.26(18)
C13 C12 H12 120.4
C11 C12 H12 120.4
O1 C13 C12 124.59(18)
O1 C13 C14 115.71(16)
C12 C13 C14 119.70(16)
C15 C14 C13 120.44(17)
C15 C14 H14 119.8
C13 C14 H14 119.8
C14 C15 C10 120.63(19)
C14 C15 H15 119.7
C10 C15 H15 119.7
O1 C16 H16A 109.5
O1 C16 H16B 109.5
H16A C16 H16B 109.5
O1 C16 H16C 109.5
H16A C16 H16C 109.5
H16B C16 H16C 109.5
C8 N1 C1 116.37(13)
C7 N2 C6 116.18(13)
C13 O1 C16 118.04(15)

loop_
_geom_bond_atom_site_label_1
_geom_bond_atom_site_label_2
_geom_bond_distance
C1 N1 1.372(3)
C1 C2 1.409(3)
C1 C6 1.410(3)
C2 C3 1.361(3)
C2 H2 0.9300
C3 C4 1.399(3)
C3 H3 0.9300
C4 C5 1.360(3)
C4 H4 0.9300
C5 C6 1.411(3)
C5 H5 0.9300
C6 N2 1.367(3)
C7 N2 1.310(3)
C7 C8 1.410(3)
C7 H7 0.9300
C8 N1 1.308(2)
C8 C9 1.520(3)
C9 F1 1.368(3)
C9 F2 1.378(3)
C9 C10 1.504(3)
C10 C15 1.382(3)
C10 C11 1.386(3)
C11 C12 1.384(3)
C11 H11 0.9300
C12 C13 1.381(3)
C12 H12 0.9300
C13 O1 1.363(2)
C13 C14 1.386(3)
C14 C15 1.378(3)
C14 H14 0.9300
C15 H15 0.9300
C16 O1 1.429(3)
C16 H16A 0.9600
C16 H16B 0.9600
C16 H16C 0.9600

loop_
_geom_torsion_atom_site_label_1
_geom_torsion_atom_site_label_2
_geom_torsion_atom_site_label_3
_geom_torsion_atom_site_label_4
_geom_torsion
N1 C1 C2 C3 179.46(13)
C6 C1 C2 C3 -0.7(2)
C1 C2 C3 C4 -0.1(2)
C2 C3 C4 C5 0.7(2)
C3 C4 C5 C6 -0.3(2)
N1 C1 C6 N2 1.5(2)
C2 C1 C6 N2 -178.31(13)
N1 C1 C6 C5 -179.12(13)
C2 C1 C6 C5 1.1(2)
C4 C5 C6 N2 178.83(14)
C4 C5 C6 C1 -0.6(2)
N2 C7 C8 N1 1.6(2)
N2 C7 C8 C9 178.95(14)
N1 C8 C9 F1 -40.3(2)
C7 C8 C9 F1 142.26(16)
N1 C8 C9 F2 -153.93(13)
C7 C8 C9 F2 28.59(18)
N1 C8 C9 C10 84.4(2)
C7 C8 C9 C10 -93.0(2)
F1 C9 C10 C15 19.74(19)
F2 C9 C10 C15 135.57(17)
C8 C9 C10 C15 -104.00(19)
F1 C9 C10 C11 -162.78(13)
F2 C9 C10 C11 -46.94(19)
C8 C9 C10 C11 73.5(2)
C15 C10 C11 C12 -1.0(2)
C9 C10 C11 C12 -178.58(14)
C10 C11 C12 C13 0.0(2)
C11 C12 C13 O1 -179.15(14)
C11 C12 C13 C14 0.8(2)
O1 C13 C14 C15 179.42(14)
C12 C13 C14 C15 -0.6(2)
C13 C14 C15 C10 -0.5(2)
C11 C10 C15 C14 1.3(2)
C9 C10 C15 C14 178.80(14)
C7 C8 N1 C1 -1.2(2)
C9 C8 N1 C1 -178.58(12)
C2 C1 N1 C8 179.49(13)
C6 C1 N1 C8 -0.3(2)
C8 C7 N2 C6 -0.4(2)
C1 C6 N2 C7 -1.1(2)
C5 C6 N2 C7 179.52(14)
C12 C13 O1 C16 -2.9(2)
C14 C13 O1 C16 177.11(15)
